data_9002795
loop_
_publ_author_name
'Comodi, P.'
'Montagnoli, M.'
'Zanazzi, P. F.'
'Ballaran, T. B.'

_publ_section_title
;
 Isothermal compression of staurolite: A single-crystal study
 Sample: room pressure
;
_journal_name_full 'American Mineralogist'
_journal_page_first 1164
_journal_page_last 1171
_journal_volume 87
_journal_year 2002
_chemical_formula_sum 'Al4.87 Fe1.72 Li0.06 Mg0.21 Mn0.02 O12 Si1.88 Zn0.02'
_chemical_name_mineral Staurolite
_space_group_IT_number 63
_symmetry_space_group_name_Hall '-C 2c 2c'
_symmetry_space_group_name_H-M 'C c m m'
_cell_angle_alpha 90
_cell_angle_beta 90
_cell_angle_gamma 90
_cell_length_a 7.886
_cell_length_b 16.659
_cell_length_c 5.671
_cell_formula_units_Z 4
_cell_volume 745.016
_database_code_amcsd 0002884
_exptl_crystal_density_diffrn 4.281
_cod_original_formula_sum 'Si1.88 Al4.87 Fe1.72 Li.06 Zn.02 Mn.02 Mg.21 O12'
_cod_database_code 9002795

loop_
_space_group_symop_operation_xyz
x,y,z
1/2+x,1/2+y,z
-x,y,1/2+z
1/2-x,1/2+y,1/2+z
x,-y,1/2-z
1/2+x,1/2-y,1/2-z
x,-y,z
1/2+x,1/2-y,z
-x,y,-z
1/2-x,1/2+y,-z
x,y,1/2-z
1/2+x,1/2+y,1/2-z
-x,-y,1/2+z
1/2-x,1/2-y,1/2+z
-x,-y,-z
1/2-x,1/2-y,-z

loop_
_atom_site_label
_atom_site_fract_x
_atom_site_fract_y
_atom_site_fract_z
_atom_site_occupancy
_atom_site_U_iso_or_equiv
SiT1 0.13406 0.16600 0.25000 0.94000 0.00720
AlT1 0.13406 0.16600 0.25000 0.06000 0.00720
FeT2 0.39250 0.00000 0.25000 0.84000 0.01730
LiT2 0.39250 0.00000 0.25000 0.03000 0.01730
ZnT2 0.39250 0.00000 0.25000 0.01000 0.01730
MnT2 0.39250 0.00000 0.25000 0.01000 0.01730
AlM1 0.50000 0.17520 0.00000 0.97000 0.00770
FeM1 0.50000 0.17520 0.00000 0.01000 0.00770
MgM1 0.50000 0.17520 0.00000 0.02000 0.00770
AlM2 0.26330 0.41050 0.25000 0.97000 0.00860
FeM2 0.26330 0.41050 0.25000 0.01000 0.00860
MgM2 0.26330 0.41050 0.25000 0.02000 0.00860
AlM3 0.00000 0.00000 0.00000 0.87000 0.00800
MgM3 0.00000 0.00000 0.00000 0.13000 0.00800
FeM4 0.50000 0.00000 0.00000 0.84000 0.02000
ZnM4 0.50000 0.00000 0.00000 0.01000 0.02000
LiM4 0.50000 0.00000 0.00000 0.03000 0.02000
MnM4 0.50000 0.00000 0.00000 0.01000 0.02000
O1 0.23490 0.00000 0.96580 1.00000 0.01050
O2 0.25500 0.16130 0.01530 1.00000 0.00840
O3 0.00160 0.08910 0.25000 1.00000 0.01070
O4 0.02130 0.24920 0.25000 1.00000 0.00860
O5 0.52680 0.10010 0.25000 1.00000 0.00830

loop_
_cod_related_entry_id
_cod_related_entry_database
_cod_related_entry_code
1 AMCSD 0002884
